data_7020833
loop_
_publ_author_name
'Yang, Lei'
'Huo, Yu'
'Niu, Jingyang'

_publ_section_title
;
 Combination between [B-\a-SiW9O34] unit and triangular inorganic Ni6 core
 under hydrothermal conditions: from monomer to rare dimer with malposed
 dodeca-nickel centers.
;
_journal_issue 2
_journal_name_full 'Dalton transactions (Cambridge, England : 2003)'
_journal_page_first 364
_journal_page_last 367
_journal_paper_doi 10.1039/c2dt32122j
_journal_volume 42
_journal_year 2013
_chemical_formula_sum 'H42 Ni6 O56 Si W9'
_chemical_formula_weight 2973.34
_chemical_name_systematic
;
?
;
_space_group_IT_number 62
_symmetry_cell_setting orthorhombic
_symmetry_space_group_name_Hall '-P 2ac 2n'
_symmetry_space_group_name_H-M 'P n m a'
_atom_sites_solution_hydrogens constr
_atom_sites_solution_primary direct
_atom_sites_solution_secondary difmap
_audit_creation_method SHELXL-97
_cell_angle_alpha 90.00
_cell_angle_beta 90.00
_cell_angle_gamma 90.00
_cell_formula_units_Z 4
_cell_length_a 18.8278(15)
_cell_length_b 20.7853(16)
_cell_length_c 12.2101(10)
_cell_measurement_reflns_used 6061
_cell_measurement_temperature 296(2)
_cell_measurement_theta_max 28.32
_cell_measurement_theta_min 1.93
_cell_volume 4778.3(7)
_computing_cell_refinement 'Bruker SMART'
_computing_data_collection 'Bruker SMART'
_computing_data_reduction 'Bruker SAINT'
_computing_molecular_graphics 'Bruker SHELXTL'
_computing_publication_material 'Bruker SHELXTL'
_computing_structure_refinement 'SHELXL-97 (Sheldrick, 1997)'
_computing_structure_solution 'SHELXS-97 (Sheldrick, 1990)'
_diffrn_ambient_temperature 296(2)
_diffrn_measured_fraction_theta_full 0.999
_diffrn_measured_fraction_theta_max 0.999
_diffrn_measurement_device_type 'CCD area detector'
_diffrn_measurement_method 'phi and omega scans'
_diffrn_radiation_monochromator graphite
_diffrn_radiation_source 'fine-focus sealed tube'
_diffrn_radiation_type MoK\a
_diffrn_radiation_wavelength 0.71073
_diffrn_reflns_av_R_equivalents 0.0764
_diffrn_reflns_av_sigmaI/netI 0.0527
_diffrn_reflns_limit_h_max 22
_diffrn_reflns_limit_h_min -22
_diffrn_reflns_limit_k_max 24
_diffrn_reflns_limit_k_min -21
_diffrn_reflns_limit_l_max 12
_diffrn_reflns_limit_l_min -14
_diffrn_reflns_number 24417
_diffrn_reflns_theta_full 25.00
_diffrn_reflns_theta_max 25.00
_diffrn_reflns_theta_min 1.93
_exptl_absorpt_coefficient_mu 24.023
_exptl_absorpt_correction_T_max 0.008
_exptl_absorpt_correction_T_min 0.001
_exptl_absorpt_correction_type multi-scan
_exptl_absorpt_process_details SADABS
_exptl_crystal_colour green
_exptl_crystal_density_diffrn 4.133
_exptl_crystal_density_method 'not measured'
_exptl_crystal_description block
_exptl_crystal_F_000 5352
_exptl_crystal_size_max 0.29
_exptl_crystal_size_mid 0.25
_exptl_crystal_size_min 0.20
_refine_diff_density_max 1.627
_refine_diff_density_min -1.826
_refine_diff_density_rms 0.315
_refine_ls_extinction_method none
_refine_ls_goodness_of_fit_ref 1.026
_refine_ls_hydrogen_treatment constr
_refine_ls_matrix_type full
_refine_ls_number_parameters 355
_refine_ls_number_reflns 4338
_refine_ls_number_restraints 0
_refine_ls_restrained_S_all 1.026
_refine_ls_R_factor_all 0.0570
_refine_ls_R_factor_gt 0.0352
_refine_ls_shift/su_max 0.000
_refine_ls_shift/su_mean 0.000
_refine_ls_structure_factor_coef Fsqd
_refine_ls_weighting_details 'calc w=1/[\s^2^(Fo^2^)+(0.0348P)^2^+0.0000P] where P=(Fo^2^+2Fc^2^)/3'
_refine_ls_weighting_scheme calc
_refine_ls_wR_factor_gt 0.0754
_refine_ls_wR_factor_ref 0.0818
_reflns_number_gt 3277
_reflns_number_total 4338
_reflns_threshold_expression >2sigma(I)
_cod_data_source_file c2dt32122j.txt
_cod_data_source_block 1
_cod_depositor_comments
;
The following automatic conversions were performed:

'_symmetry_cell_setting' value 'Orthorhombic' changed to
'orthorhombic' according to
/home/saulius/struct/CIF-dictionaries/cif_core.dic dictionary named
'cif_core.dic' version 2.4.2 from
2011-04-26.

'_exptl_absorpt_correction_type' value 'Multi-scan'
changed to 'multi-scan' according to
/home/saulius/struct/CIF-dictionaries/cif_core.dic dictionary named
'cif_core.dic' version 2.4.2 from 2011-04-26.

Automatic conversion script
Id: cif_fix_values 1891 2012-01-12 08:04:46Z andrius 
;
_cod_original_sg_symbol_H-M Pnma
_cod_database_code 7020833

loop_
_symmetry_equiv_pos_as_xyz
'x, y, z'
'-x+1/2, -y, z+1/2'
'x+1/2, -y+1/2, -z+1/2'
'-x, y+1/2, -z'
'-x, -y, -z'
'x-1/2, y, -z-1/2'
'-x-1/2, y-1/2, z-1/2'
'x, -y-1/2, z'

loop_
_atom_site_label
_atom_site_type_symbol
_atom_site_fract_x
_atom_site_fract_y
_atom_site_fract_z
_atom_site_U_iso_or_equiv
_atom_site_adp_type
_atom_site_occupancy
_atom_site_symmetry_multiplicity
_atom_site_calc_flag
_atom_site_refinement_flags
W1 W 0.27920(3) 0.16159(2) 0.34325(4) 0.02136(14) Uani 1 1 d U
W3 W 0.09948(3) 0.16014(2) 0.35312(4) 0.02269(14) Uani 1 1 d U
W5 W 0.10062(3) 0.33028(2) 0.76217(4) 0.02210(14) Uani 1 1 d U
W7 W 0.19414(3) 0.08156(2) 0.54507(4) 0.02142(14) Uani 1 1 d U
W9 W 0.00537(4) 0.2500 0.57171(6) 0.02407(19) Uani 1 2 d SU
Ni1 Ni 0.27133(10) 0.39695(8) 0.80552(14) 0.0305(4) Uani 1 1 d U
Ni2 Ni 0.26543(12) 0.2500 0.79727(17) 0.0215(5) Uani 1 2 d SU
Ni3 Ni 0.34352(8) 0.17677(8) 0.61613(13) 0.0206(4) Uani 1 1 d U
Ni4 Ni 0.42633(12) 0.2500 0.43693(19) 0.0282(6) Uani 1 2 d SU
Si1 Si 0.1954(2) 0.2500 0.5543(3) 0.0114(9) Uani 1 2 d SU
O1 O 0.1928(4) 0.1859(4) 0.4764(6) 0.0145(17) Uani 1 1 d U
O3 O 0.1255(6) 0.2500 0.6346(8) 0.016(3) Uani 1 2 d SU
O4 O 0.4134(6) 0.2500 0.6021(9) 0.023(3) Uani 1 2 d SU
O5 O 0.1233(4) 0.3872(4) 0.6452(7) 0.025(2) Uani 1 1 d U
O6 O 0.3439(4) 0.1816(4) 0.4480(7) 0.024(2) Uani 1 1 d U
O7 O 0.2671(6) 0.2500 0.6260(9) 0.018(3) Uani 1 2 d SU
O8 O 0.3358(4) 0.3225(4) 0.7805(6) 0.023(2) Uani 1 1 d U
O10 O 0.1920(5) 0.3248(4) 0.8016(6) 0.025(2) Uani 1 1 d U
O12 O 0.0394(4) 0.1879(4) 0.4685(7) 0.028(2) Uani 1 1 d U
O13 O 0.0777(6) 0.2500 0.8333(9) 0.025(3) Uani 1 2 d SU
O15 O 0.2699(6) 0.2500 0.3013(9) 0.026(3) Uani 1 2 d SU
O16 O 0.2652(4) 0.1079(4) 0.6327(7) 0.026(2) Uani 1 1 d U
O17 O 0.0384(5) 0.1332(4) 0.2582(8) 0.038(2) Uani 1 1 d U
O19 O 0.1025(6) 0.2500 0.3155(10) 0.030(3) Uani 1 2 d SU
O21 O 0.3304(5) 0.1329(4) 0.2396(7) 0.035(2) Uani 1 1 d U
O22 O 0.0103(5) 0.3145(4) 0.6806(7) 0.029(2) Uani 1 1 d U
O25 O 0.2562(4) 0.0816(4) 0.4188(7) 0.027(2) Uani 1 1 d U
O26 O 0.1177(5) 0.0849(4) 0.4317(7) 0.029(2) Uani 1 1 d U
O27 O 0.0648(5) 0.3834(4) 0.8543(7) 0.036(2) Uani 1 1 d U
O29 O 0.1892(5) 0.0002(4) 0.5713(7) 0.033(2) Uani 1 1 d U
O30 O 0.1847(5) 0.1498(4) 0.2730(6) 0.027(2) Uani 1 1 d U
O34 O 0.2708(7) 0.2500 0.9681(9) 0.033(3) Uani 1 2 d SU
O35 O -0.0829(7) 0.2500 0.5431(10) 0.034(3) Uani 1 2 d SU
O38 O 0.1981(5) 0.4702(5) 0.8247(8) 0.047(3) Uani 1 1 d U
O39 O 0.4181(5) 0.1025(5) 0.6171(8) 0.045(3) Uani 1 1 d U
O42 O 0.5044(5) 0.1771(5) 0.4451(8) 0.049(3) Uani 1 1 d U
O44 O 0.4332(8) 0.2500 0.2654(12) 0.053(4) Uani 1 2 d SU
O45 O 0.2785(6) 0.3879(5) 0.9735(8) 0.054(3) Uani 1 1 d U
O46 O 0.3514(6) 0.4648(5) 0.8001(9) 0.055(3) Uani 1 1 d U
O2W O 0.1508(13) 0.2500 1.0815(19) 0.122(8) Uani 1 2 d SU
O1W O 0.4757(9) 0.4455(7) 0.9210(13) 0.115(5) Uani 1 1 d U
O3W O 0.0647(9) -0.0298(7) 0.7037(15) 0.130(6) Uani 1 1 d U
O4W O 0.1520(14) 0.0712(12) 0.087(2) 0.078(8) Uani 0.50 1 d PU
O5W O 0.0656(16) -0.0123(14) -0.039(2) 0.103(9) Uani 0.50 1 d PU

loop_
_atom_site_aniso_label
_atom_site_aniso_U_11
_atom_site_aniso_U_22
_atom_site_aniso_U_33
_atom_site_aniso_U_23
_atom_site_aniso_U_13
_atom_site_aniso_U_12
W1 0.0177(3) 0.0246(3) 0.0218(3) -0.0055(2) 0.0015(2) 0.0019(2)
W3 0.0180(3) 0.0247(3) 0.0254(3) -0.0049(2) -0.0044(2) -0.0013(2)
W5 0.0219(3) 0.0196(3) 0.0248(3) -0.0024(2) 0.0070(2) 0.0022(2)
W7 0.0217(3) 0.0148(3) 0.0277(3) -0.0032(2) 0.0007(2) 0.0000(2)
W9 0.0125(4) 0.0282(4) 0.0315(4) 0.000 0.0041(3) 0.000
Ni1 0.0368(11) 0.0238(10) 0.0308(10) -0.0073(8) -0.0024(8) -0.0039(9)
Ni2 0.0234(13) 0.0208(13) 0.0202(12) 0.000 0.0006(10) 0.000
Ni3 0.0153(9) 0.0239(9) 0.0228(8) -0.0021(7) -0.0003(7) 0.0025(7)
Ni4 0.0166(13) 0.0427(16) 0.0252(13) 0.000 0.0052(10) 0.000
Si1 0.011(2) 0.010(2) 0.013(2) 0.000 0.0011(18) 0.000
O1 0.009(4) 0.017(4) 0.017(4) -0.005(3) 0.000(3) 0.004(3)
O3 0.020(6) 0.014(5) 0.013(5) 0.000 -0.001(4) 0.000
O4 0.023(6) 0.024(6) 0.023(6) 0.000 0.001(5) 0.000
O5 0.025(5) 0.022(4) 0.027(4) -0.005(4) -0.001(4) -0.002(4)
O6 0.016(4) 0.022(4) 0.036(5) -0.006(4) 0.007(4) 0.004(4)
O7 0.012(5) 0.018(6) 0.024(6) 0.000 0.002(4) 0.000
O8 0.022(4) 0.024(4) 0.025(4) -0.001(3) -0.004(4) -0.003(4)
O10 0.030(5) 0.024(4) 0.021(4) -0.009(3) 0.004(4) 0.005(4)
O12 0.021(5) 0.027(5) 0.036(5) 0.001(4) 0.003(4) 0.003(4)
O13 0.034(6) 0.020(6) 0.022(6) 0.000 0.015(5) 0.000
O15 0.024(6) 0.031(6) 0.024(6) 0.000 -0.003(5) 0.000
O16 0.023(5) 0.029(5) 0.025(4) 0.003(4) 0.002(4) 0.003(4)
O17 0.026(5) 0.040(5) 0.048(5) -0.004(4) -0.011(4) 0.007(4)
O19 0.025(6) 0.033(6) 0.033(6) 0.000 -0.005(5) 0.000
O21 0.032(5) 0.039(5) 0.032(5) -0.009(4) 0.007(4) 0.007(4)
O22 0.026(5) 0.030(5) 0.030(5) -0.002(4) 0.005(4) 0.002(4)
O25 0.026(5) 0.023(5) 0.031(5) 0.000(4) 0.004(4) 0.001(4)
O26 0.033(5) 0.021(4) 0.033(5) -0.007(4) 0.008(4) -0.002(4)
O27 0.037(5) 0.035(5) 0.037(5) -0.005(4) 0.012(4) 0.006(4)
O29 0.041(5) 0.019(4) 0.039(5) -0.002(4) 0.003(4) 0.003(4)
O30 0.031(5) 0.028(5) 0.021(4) -0.002(4) 0.000(4) 0.002(4)
O34 0.029(6) 0.049(7) 0.021(6) 0.000 -0.004(5) 0.000
O35 0.021(6) 0.043(7) 0.038(6) 0.000 -0.002(5) 0.000
O38 0.045(6) 0.039(5) 0.057(6) -0.015(5) -0.011(5) -0.002(5)
O39 0.037(5) 0.042(5) 0.056(6) -0.010(5) 0.002(5) 0.019(5)
O42 0.038(6) 0.067(6) 0.042(5) 0.008(5) 0.004(4) 0.021(5)
O44 0.047(7) 0.061(8) 0.052(7) 0.000 0.004(6) 0.000
O45 0.081(7) 0.048(6) 0.032(5) -0.016(4) -0.007(5) -0.002(5)
O46 0.050(6) 0.049(6) 0.067(6) -0.012(5) 0.000(5) -0.026(5)
O2W 0.112(11) 0.140(11) 0.113(11) 0.000 0.005(9) 0.000
O1W 0.104(9) 0.109(8) 0.131(9) -0.016(7) -0.022(7) 0.033(7)
O3W 0.105(9) 0.113(9) 0.173(10) 0.026(8) 0.015(8) -0.014(8)
O4W 0.073(11) 0.090(11) 0.070(10) -0.032(8) 0.013(8) 0.007(9)
O5W 0.107(13) 0.093(12) 0.110(12) 0.042(9) 0.013(9) 0.014(9)

loop_
_atom_type_symbol
_atom_type_description
_atom_type_scat_dispersion_real
_atom_type_scat_dispersion_imag
_atom_type_scat_source
C C 0.0033 0.0016 'International Tables Vol C Tables 4.2.6.8 and 6.1.1.4'
H H 0.0000 0.0000 'International Tables Vol C Tables 4.2.6.8 and 6.1.1.4'
N N 0.0061 0.0033 'International Tables Vol C Tables 4.2.6.8 and 6.1.1.4'
Ni Ni 0.3393 1.1124 'International Tables Vol C Tables 4.2.6.8 and 6.1.1.4'
O O 0.0106 0.0060 'International Tables Vol C Tables 4.2.6.8 and 6.1.1.4'
Si Si 0.0817 0.0704 'International Tables Vol C Tables 4.2.6.8 and 6.1.1.4'
W W -0.8490 6.8722 'International Tables Vol C Tables 4.2.6.8 and 6.1.1.4'

loop_
_geom_angle_atom_site_label_1
_geom_angle_atom_site_label_2
_geom_angle_atom_site_label_3
_geom_angle
_geom_angle_site_symmetry_1
_geom_angle_site_symmetry_3
O21 W1 O6 102.9(4) . .
O21 W1 O15 100.9(5) . .
O6 W1 O15 91.7(4) . .
O21 W1 O25 100.3(4) . .
O6 W1 O25 90.6(4) . .
O15 W1 O25 157.5(4) . .
O21 W1 O30 98.3(4) . .
O6 W1 O30 158.8(3) . .
O15 W1 O30 85.5(4) . .
O25 W1 O30 84.3(3) . .
O21 W1 O1 169.0(4) . .
O6 W1 O1 85.9(3) . .
O15 W1 O1 85.1(4) . .
O25 W1 O1 72.7(3) . .
O30 W1 O1 72.9(3) . .
O17 W3 O26 101.3(4) . .
O17 W3 O12 101.5(4) . .
O26 W3 O12 89.0(4) . .
O17 W3 O30 100.4(4) . .
O26 W3 O30 90.9(4) . .
O12 W3 O30 157.6(4) . .
O17 W3 O19 100.0(5) . .
O26 W3 O19 158.5(4) . .
O12 W3 O19 84.2(4) . .
O30 W3 O19 87.8(4) . .
O17 W3 O1 172.6(3) . .
O26 W3 O1 74.2(3) . .
O12 W3 O1 84.4(3) . .
O30 W3 O1 74.1(3) . .
O19 W3 O1 84.9(4) . .
O27 W5 O10 104.0(4) . .
O27 W5 O5 100.3(4) . .
O10 W5 O5 91.5(4) . .
O27 W5 O13 100.0(4) . .
O10 W5 O13 92.2(5) . .
O5 W5 O13 157.7(4) . .
O27 W5 O22 95.6(4) . .
O10 W5 O22 160.3(3) . .
O5 W5 O22 85.3(3) . .
O13 W5 O22 83.8(4) . .
O27 W5 O3 168.2(4) . .
O10 W5 O3 86.6(4) . .
O5 W5 O3 84.2(3) . .
O13 W5 O3 74.1(3) . .
O22 W5 O3 73.8(3) . .
O29 W7 O16 103.2(4) . .
O29 W7 O25 100.5(4) . .
O16 W7 O25 91.4(4) . .
O29 W7 O5 100.1(4) . 8_565
O16 W7 O5 92.0(4) . 8_565
O25 W7 O5 157.8(3) . 8_565
O29 W7 O26 97.1(4) . .
O16 W7 O26 159.6(3) . .
O25 W7 O26 83.3(4) . .
O5 W7 O26 85.9(3) 8_565 .
O29 W7 O1 169.0(3) . .
O16 W7 O1 86.5(3) . .
O25 W7 O1 73.7(3) . .
O5 W7 O1 84.7(3) 8_565 .
O26 W7 O1 73.1(3) . .
O35 W9 O22 101.1(4) . .
O35 W9 O22 101.1(4) . 8_565
O22 W9 O22 90.3(5) . 8_565
O35 W9 O12 101.1(4) . .
O22 W9 O12 157.6(4) . .
O22 W9 O12 88.2(4) 8_565 .
O35 W9 O12 101.1(4) . 8_565
O22 W9 O12 88.2(4) . 8_565
O22 W9 O12 157.6(4) 8_565 8_565
O12 W9 O12 84.8(5) . 8_565
O35 W9 O3 173.1(5) . .
O22 W9 O3 74.2(3) . .
O22 W9 O3 74.2(3) 8_565 .
O12 W9 O3 84.0(3) . .
O12 W9 O3 84.0(3) 8_565 .
O8 Ni1 O45 92.4(4) . .
O8 Ni1 O38 175.4(4) . .
O45 Ni1 O38 89.9(4) . .
O8 Ni1 O46 94.6(4) . .
O45 Ni1 O46 92.7(4) . .
O38 Ni1 O46 89.3(4) . .
O8 Ni1 O16 81.0(3) . 8_565
O45 Ni1 O16 172.0(4) . 8_565
O38 Ni1 O16 96.4(4) . 8_565
O46 Ni1 O16 92.3(4) . 8_565
O8 Ni1 O10 82.9(3) . .
O45 Ni1 O10 90.2(4) . .
O38 Ni1 O10 93.1(4) . .
O46 Ni1 O10 176.3(4) . .
O16 Ni1 O10 84.6(3) 8_565 .
O8 Ni2 O8 96.7(5) 8_565 .
O8 Ni2 O10 83.1(3) 8_565 8_565
O8 Ni2 O10 175.6(3) . 8_565
O8 Ni2 O10 175.6(3) 8_565 .
O8 Ni2 O10 83.1(3) . .
O10 Ni2 O10 96.7(5) 8_565 .
O8 Ni2 O7 83.6(3) 8_565 .
O8 Ni2 O7 83.6(3) . .
O10 Ni2 O7 92.0(3) 8_565 .
O10 Ni2 O7 92.0(3) . .
O8 Ni2 O34 94.0(3) 8_565 .
O8 Ni2 O34 94.0(3) . .
O10 Ni2 O34 90.4(3) 8_565 .
O10 Ni2 O34 90.4(3) . .
O7 Ni2 O34 176.3(5) . .
O4 Ni3 O8 97.3(4) . 8_565
O4 Ni3 O16 175.0(4) . .
O8 Ni3 O16 81.7(3) 8_565 .
O4 Ni3 O6 82.9(4) . .
O8 Ni3 O6 174.9(3) 8_565 .
O16 Ni3 O6 97.7(3) . .
O4 Ni3 O39 96.9(4) . .
O8 Ni3 O39 92.8(4) 8_565 .
O16 Ni3 O39 88.1(4) . .
O6 Ni3 O39 92.3(4) . .
O4 Ni3 O7 84.6(3) . .
O8 Ni3 O7 83.5(4) 8_565 .
O16 Ni3 O7 90.4(3) . .
O6 Ni3 O7 91.4(4) . .
O39 Ni3 O7 176.2(4) . .
O4 Ni4 O44 176.7(5) . .
O4 Ni4 O42 92.1(4) . 8_565
O44 Ni4 O42 90.2(4) . 8_565
O4 Ni4 O42 92.1(4) . .
O44 Ni4 O42 90.2(4) . .
O42 Ni4 O42 91.6(6) 8_565 .
O4 Ni4 O6 81.3(3) . .
O44 Ni4 O6 96.3(4) . .
O42 Ni4 O6 172.8(4) 8_565 .
O42 Ni4 O6 91.4(4) . .
O4 Ni4 O6 81.3(3) . 8_565
O44 Ni4 O6 96.3(4) . 8_565
O42 Ni4 O6 91.4(4) 8_565 8_565
O42 Ni4 O6 172.8(4) . 8_565
O6 Ni4 O6 84.8(4) . 8_565
O7 Si1 O1 110.0(4) . .
O7 Si1 O1 110.0(4) . 8_565
O1 Si1 O1 108.9(6) . 8_565
O7 Si1 O3 110.3(6) . .
O1 Si1 O3 108.8(4) . .
O1 Si1 O3 108.8(4) 8_565 .
Si1 O1 W7 123.3(4) . .
Si1 O1 W1 123.7(4) . .
W7 O1 W1 92.3(3) . .
Si1 O1 W3 125.0(4) . .
W7 O1 W3 91.5(3) . .
W1 O1 W3 91.4(2) . .
Si1 O3 W5 124.1(3) . .
Si1 O3 W5 124.1(3) . 8_565
W5 O3 W5 91.5(4) . 8_565
Si1 O3 W9 124.5(5) . .
W5 O3 W9 91.4(3) . .
W5 O3 W9 91.4(3) 8_565 .
Ni3 O4 Ni3 97.8(5) . 8_565
Ni3 O4 Ni4 99.3(4) . .
Ni3 O4 Ni4 99.3(4) 8_565 .
W5 O5 W7 147.4(5) . 8_565
W1 O6 Ni3 133.6(4) . .
W1 O6 Ni4 127.1(4) . .
Ni3 O6 Ni4 95.7(3) . .
Si1 O7 Ni2 122.1(6) . .
Si1 O7 Ni3 122.9(4) . .
Ni2 O7 Ni3 93.9(4) . .
Si1 O7 Ni3 122.9(4) . 8_565
Ni2 O7 Ni3 93.9(4) . 8_565
Ni3 O7 Ni3 93.0(4) . 8_565
Ni1 O8 Ni2 99.5(4) . .
Ni1 O8 Ni3 101.0(4) . 8_565
Ni2 O8 Ni3 98.9(3) . 8_565
W5 O10 Ni2 132.8(4) . .
W5 O10 Ni1 129.7(4) . .
Ni2 O10 Ni1 93.5(3) . .
W3 O12 W9 153.3(5) . .
W5 O13 W5 119.7(5) 8_565 .
W1 O15 W1 147.2(6) . 8_565
W7 O16 Ni3 133.2(4) . .
W7 O16 Ni1 128.3(4) . 8_565
Ni3 O16 Ni1 95.3(3) . 8_565
W3 O19 W3 152.2(7) . 8_565
W9 O22 W5 120.6(4) . .
W7 O25 W1 120.8(4) . .
W3 O26 W7 121.2(4) . .
W3 O30 W1 121.4(4) . .

loop_
_geom_bond_atom_site_label_1
_geom_bond_atom_site_label_2
_geom_bond_distance
_geom_bond_site_symmetry_2
W1 O21 1.699(8) .
W1 O6 1.815(8) .
W1 O15 1.916(3) .
W1 O25 1.950(8) .
W1 O30 1.991(8) .
W1 O1 2.355(7) .
W3 O17 1.727(9) .
W3 O26 1.866(8) .
W3 O12 1.898(8) .
W3 O30 1.891(8) .
W3 O19 1.924(3) .
W3 O1 2.375(7) .
W5 O27 1.714(8) .
W5 O10 1.790(9) .
W5 O5 1.903(8) .
W5 O13 1.930(5) .
W5 O22 1.997(9) .
W5 O3 2.330(7) .
W7 O29 1.724(8) .
W7 O16 1.799(8) .
W7 O25 1.935(8) .
W7 O5 1.923(8) 8_565
W7 O26 1.998(9) .
W7 O1 2.326(7) .
W9 O35 1.698(12) .
W9 O22 1.891(8) .
W9 O22 1.891(8) 8_565
W9 O12 1.914(8) .
W9 O12 1.914(8) 8_565
W9 O3 2.389(11) .
Ni1 O8 1.989(8) .
Ni1 O45 2.064(10) .
Ni1 O38 2.067(10) .
Ni1 O46 2.065(10) .
Ni1 O16 2.116(8) 8_565
Ni1 O10 2.117(9) .
Ni2 O8 2.017(8) 8_565
Ni2 O8 2.017(8) .
Ni2 O10 2.081(8) 8_565
Ni2 O10 2.081(8) .
Ni2 O7 2.091(11) .
Ni2 O34 2.088(12) .
Ni3 O4 2.019(8) .
Ni3 O8 2.013(8) 8_565
Ni3 O16 2.065(8) .
Ni3 O6 2.056(8) .
Ni3 O39 2.088(9) .
Ni3 O7 2.098(8) .
Ni4 O4 2.031(11) .
Ni4 O44 2.099(14) .
Ni4 O42 2.112(10) 8_565
Ni4 O42 2.112(10) .
Ni4 O6 2.108(8) .
Ni4 O6 2.108(8) 8_565
Si1 O7 1.609(11) .
Si1 O1 1.637(8) .
Si1 O1 1.637(8) 8_565
Si1 O3 1.641(11) .
O3 W5 2.330(7) 8_565
O4 Ni3 2.019(8) 8_565
O5 W7 1.923(8) 8_565
O7 Ni3 2.098(8) 8_565
O8 Ni3 2.013(8) 8_565
O13 W5 1.930(5) 8_565
O15 W1 1.916(3) 8_565
O16 Ni1 2.116(8) 8_565
O19 W3 1.924(3) 8_565
